data_2228178
loop_
_publ_author_name
'Abbas, Asghar'
'Hussain, Safdar'
'Hafeez, Noureen'
'Lo, Kong Mun'
'Hasan, Aurangzeb'

_publ_section_title
;
 1-{5-[4-(Hexyloxy)phenyl]-3-phenyl-4,5-dihydro-1<i>H</i>-pyrazol-1-yl}ethanone
;
_journal_coeditor_code ZQ2055
_journal_issue 10
_journal_name_full 'Acta Crystallographica Section E'
_journal_page_first o2505
_journal_paper_doi 10.1107/S1600536810033970
_journal_volume 66
_journal_year 2010
_chemical_formula_iupac 'C23 H28 N2 O2'
_chemical_formula_moiety 'C23 H28 N2 O2'
_chemical_formula_sum 'C23 H28 N2 O2'
_chemical_formula_weight 364.47
_chemical_name_systematic
;
1-{5-[4-(Hexyloxy)phenyl]-3-phenyl-4,5-dihydro-1<i>H</i>-pyrazol-1-yl}ethanone
;
_space_group_IT_number 14
_symmetry_cell_setting monoclinic
_symmetry_space_group_name_Hall '-P 2ybc'
_symmetry_space_group_name_H-M 'P 1 21/c 1'
_atom_sites_solution_hydrogens geom
_atom_sites_solution_primary direct
_atom_sites_solution_secondary difmap
_audit_creation_method SHELXL-97
_cell_angle_alpha 90.00
_cell_angle_beta 95.144(2)
_cell_angle_gamma 90.00
_cell_formula_units_Z 4
_cell_length_a 5.3937(8)
_cell_length_b 20.237(3)
_cell_length_c 18.163(3)
_cell_measurement_reflns_used 3895
_cell_measurement_temperature 100(2)
_cell_measurement_theta_max 28.06
_cell_measurement_theta_min 2.31
_cell_volume 1974.5(5)
_computing_cell_refinement 'SAINT (Bruker, 2008)'
_computing_data_collection 'APEX2 (Bruker, 2008)'
_computing_data_reduction 'SAINT (Bruker, 2008)'
_computing_molecular_graphics 'ORTEP-3 (Farrugia, 1997)'
_computing_publication_material 'publCIF (Westrip, 2010)'
_computing_structure_refinement 'SHELXL97 (Sheldrick, 2008)'
_computing_structure_solution 'SHELXS97 (Sheldrick, 2008)'
_diffrn_ambient_temperature 100(2)
_diffrn_measured_fraction_theta_full 1.000
_diffrn_measured_fraction_theta_max 1.000
_diffrn_measurement_device_type 'Bruker APEXII CCD area-detector'
_diffrn_measurement_method '\w scans'
_diffrn_radiation_monochromator graphite
_diffrn_radiation_source 'fine-focus sealed tube'
_diffrn_radiation_type MoK\a
_diffrn_radiation_wavelength 0.71073
_diffrn_reflns_av_R_equivalents 0.0423
_diffrn_reflns_av_sigmaI/netI 0.0386
_diffrn_reflns_limit_h_max 6
_diffrn_reflns_limit_h_min -7
_diffrn_reflns_limit_k_max 26
_diffrn_reflns_limit_k_min -25
_diffrn_reflns_limit_l_max 23
_diffrn_reflns_limit_l_min -23
_diffrn_reflns_number 18731
_diffrn_reflns_theta_full 27.50
_diffrn_reflns_theta_max 27.50
_diffrn_reflns_theta_min 1.51
_exptl_absorpt_coefficient_mu 0.078
_exptl_absorpt_correction_T_max 0.7457
_exptl_absorpt_correction_T_min 0.6753
_exptl_absorpt_correction_type multi-scan
_exptl_absorpt_process_details '(SADABS; Sheldrick, 1996)'
_exptl_crystal_colour white
_exptl_crystal_density_diffrn 1.226
_exptl_crystal_density_method 'not measured'
_exptl_crystal_description block
_exptl_crystal_F_000 784
_exptl_crystal_size_max 0.3
_exptl_crystal_size_mid 0.2
_exptl_crystal_size_min 0.18
_refine_diff_density_max 0.278
_refine_diff_density_min -0.207
_refine_ls_extinction_method none
_refine_ls_goodness_of_fit_ref 1.029
_refine_ls_hydrogen_treatment constr
_refine_ls_matrix_type full
_refine_ls_number_parameters 246
_refine_ls_number_reflns 4517
_refine_ls_number_restraints 0
_refine_ls_restrained_S_all 1.029
_refine_ls_R_factor_all 0.0610
_refine_ls_R_factor_gt 0.0412
_refine_ls_shift/su_max 0.000
_refine_ls_shift/su_mean 0.000
_refine_ls_structure_factor_coef Fsqd
_refine_ls_weighting_details 'w=1/[\s^2^(Fo^2^)+(0.0466P)^2^+0.4272P] where P=(Fo^2^+2Fc^2^)/3'
_refine_ls_weighting_scheme calc
_refine_ls_wR_factor_gt 0.0935
_refine_ls_wR_factor_ref 0.1030
_reflns_number_gt 3430
_reflns_number_total 4517
_reflns_threshold_expression I>2sigma(I)
_cod_data_source_file zq2055.cif
_cod_data_source_block I
_cod_original_cell_volume 1974.6(5)
_cod_original_sg_symbol_H-M 'P 21/c'
_cod_database_code 2228178
_cod_database_fobs_code 2228178

loop_
_symmetry_equiv_pos_as_xyz
'x, y, z'
'-x, y+1/2, -z+1/2'
'-x, -y, -z'
'x, -y-1/2, z-1/2'

loop_
_atom_site_type_symbol
_atom_site_label
_atom_site_fract_x
_atom_site_fract_y
_atom_site_fract_z
_atom_site_U_iso_or_equiv
_atom_site_adp_type
_atom_site_calc_flag
_atom_site_refinement_flags
_atom_site_occupancy
_atom_site_disorder_assembly
_atom_site_disorder_group
O O1 0.18742(16) 0.45980(5) -0.05993(5) 0.0179(2) Uani d . 1 . .
O O2 0.32678(19) 0.17097(5) 0.05044(5) 0.0271(2) Uani d . 1 . .
N N1 0.1119(2) 0.20218(6) 0.14456(6) 0.0191(3) Uani d . 1 . .
N N2 -0.0638(2) 0.18796(6) 0.19341(6) 0.0179(2) Uani d . 1 . .
C C1 0.5550(4) 0.54544(9) -0.39381(9) 0.0418(4) Uani d . 1 . .
H H1A 0.4064 0.5562 -0.4245 0.063 Uiso calc R 1 . .
H H1B 0.6700 0.5234 -0.4229 0.063 Uiso calc R 1 . .
H H1C 0.6297 0.5852 -0.3734 0.063 Uiso calc R 1 . .
C C2 0.4902(3) 0.50039(7) -0.33153(7) 0.0249(3) Uani d . 1 . .
H H2A 0.6419 0.4891 -0.3014 0.030 Uiso calc R 1 . .
H H2B 0.4195 0.4598 -0.3526 0.030 Uiso calc R 1 . .
C C3 0.3071(3) 0.53097(7) -0.28225(7) 0.0249(3) Uani d . 1 . .
H H3A 0.3774 0.5716 -0.2613 0.030 Uiso calc R 1 . .
H H3B 0.1551 0.5421 -0.3123 0.030 Uiso calc R 1 . .
C C4 0.2433(3) 0.48570(7) -0.21971(7) 0.0225(3) Uani d . 1 . .
H H4A 0.3943 0.4769 -0.1881 0.027 Uiso calc R 1 . .
H H4B 0.1845 0.4439 -0.2408 0.027 Uiso calc R 1 . .
C C5 0.0473(3) 0.51279(7) -0.17220(7) 0.0209(3) Uani d . 1 . .
H H5A 0.1100 0.5529 -0.1480 0.025 Uiso calc R 1 . .
H H5B -0.1010 0.5241 -0.2039 0.025 Uiso calc R 1 . .
C C6 -0.0217(2) 0.46428(7) -0.11418(7) 0.0187(3) Uani d . 1 . .
H H6A -0.1675 0.4796 -0.0916 0.022 Uiso calc R 1 . .
H H6B -0.0584 0.4214 -0.1363 0.022 Uiso calc R 1 . .
C C7 0.1846(2) 0.41158(6) -0.00717(6) 0.0151(3) Uani d . 1 . .
C C8 -0.0066(2) 0.36643(7) -0.00220(7) 0.0165(3) Uani d . 1 . .
H H8 -0.1487 0.3685 -0.0351 0.020 Uiso calc R 1 . .
C C9 0.0156(2) 0.31812(7) 0.05236(7) 0.0167(3) Uani d . 1 . .
H H9 -0.1132 0.2880 0.0558 0.020 Uiso calc R 1 . .
C C10 0.2267(2) 0.31401(6) 0.10170(6) 0.0152(3) Uani d . 1 . .
C C11 0.4149(2) 0.36037(7) 0.09649(7) 0.0168(3) Uani d . 1 . .
H H11 0.5562 0.3586 0.1298 0.020 Uiso calc R 1 . .
C C12 0.3957(2) 0.40882(7) 0.04292(7) 0.0165(3) Uani d . 1 . .
H H12 0.5230 0.4395 0.0402 0.020 Uiso calc R 1 . .
C C13 0.2542(2) 0.26318(7) 0.16271(7) 0.0173(3) Uani d . 1 . .
H H13 0.4306 0.2524 0.1742 0.021 Uiso calc R 1 . .
C C14 0.1407(2) 0.28567(7) 0.23384(7) 0.0174(3) Uani d . 1 . .
H H14A 0.2658 0.2871 0.2756 0.021 Uiso calc R 1 . .
H H14B 0.0634 0.3288 0.2274 0.021 Uiso calc R 1 . .
C C15 -0.0501(2) 0.23286(7) 0.24369(7) 0.0160(3) Uani d . 1 . .
C C16 -0.2154(2) 0.23144(7) 0.30378(7) 0.0163(3) Uani d . 1 . .
C C17 -0.3931(2) 0.18129(7) 0.30687(7) 0.0177(3) Uani d . 1 . .
H H17 -0.4052 0.1482 0.2712 0.021 Uiso calc R 1 . .
C C18 -0.5505(2) 0.18075(7) 0.36271(7) 0.0194(3) Uani d . 1 . .
H H18 -0.6679 0.1473 0.3644 0.023 Uiso calc R 1 . .
C C19 -0.5348(2) 0.22987(7) 0.41648(7) 0.0193(3) Uani d . 1 . .
H H19 -0.6420 0.2295 0.4538 0.023 Uiso calc R 1 . .
C C21 -0.1990(2) 0.28018(7) 0.35816(7) 0.0193(3) Uani d . 1 . .
H H21 -0.0806 0.3135 0.3571 0.023 Uiso calc R 1 . .
C C20 -0.3591(3) 0.27924(7) 0.41409(7) 0.0199(3) Uani d . 1 . .
H H20 -0.3478 0.3121 0.4501 0.024 Uiso calc R 1 . .
C C22 0.1542(3) 0.16031(7) 0.08809(7) 0.0209(3) Uani d . 1 . .
C C23 -0.0247(3) 0.10362(7) 0.07542(8) 0.0259(3) Uani d . 1 . .
H H23A 0.0172 0.0784 0.0335 0.039 Uiso calc R 1 . .
H H23B -0.1911 0.1204 0.0662 0.039 Uiso calc R 1 . .
H H23C -0.0145 0.0758 0.1184 0.039 Uiso calc R 1 . .

loop_
_atom_site_aniso_label
_atom_site_aniso_U_11
_atom_site_aniso_U_22
_atom_site_aniso_U_33
_atom_site_aniso_U_12
_atom_site_aniso_U_13
_atom_site_aniso_U_23
O1 0.0188(5) 0.0165(5) 0.0177(4) -0.0025(4) -0.0017(3) 0.0030(4)
O2 0.0332(6) 0.0255(6) 0.0248(5) 0.0035(5) 0.0155(4) 0.0011(4)
N1 0.0223(6) 0.0178(6) 0.0185(5) -0.0017(5) 0.0093(4) 0.0004(4)
N2 0.0189(6) 0.0197(6) 0.0160(5) 0.0009(5) 0.0067(4) 0.0018(4)
C1 0.0560(12) 0.0388(11) 0.0334(8) 0.0093(9) 0.0187(8) 0.0104(8)
C2 0.0299(8) 0.0235(8) 0.0209(7) -0.0010(6) 0.0005(6) 0.0014(6)
C3 0.0329(8) 0.0212(8) 0.0205(6) -0.0001(6) 0.0010(6) 0.0028(6)
C4 0.0271(8) 0.0209(8) 0.0194(6) 0.0007(6) 0.0005(5) 0.0018(5)
C5 0.0247(7) 0.0179(7) 0.0191(6) 0.0021(6) -0.0026(5) 0.0009(5)
C6 0.0179(7) 0.0187(7) 0.0187(6) 0.0010(5) -0.0024(5) -0.0003(5)
C7 0.0168(6) 0.0146(7) 0.0145(6) 0.0021(5) 0.0038(5) -0.0007(5)
C8 0.0138(6) 0.0193(7) 0.0163(6) 0.0009(5) 0.0021(5) -0.0024(5)
C9 0.0147(6) 0.0187(7) 0.0175(6) -0.0023(5) 0.0060(5) -0.0016(5)
C10 0.0163(6) 0.0156(7) 0.0145(6) 0.0012(5) 0.0061(5) -0.0005(5)
C11 0.0145(6) 0.0217(7) 0.0144(6) 0.0013(5) 0.0023(5) -0.0015(5)
C12 0.0142(6) 0.0179(7) 0.0179(6) -0.0027(5) 0.0041(5) -0.0012(5)
C13 0.0167(7) 0.0189(7) 0.0168(6) 0.0010(5) 0.0040(5) 0.0015(5)
C14 0.0186(7) 0.0184(7) 0.0156(6) -0.0004(5) 0.0041(5) 0.0017(5)
C15 0.0155(6) 0.0169(7) 0.0159(6) 0.0022(5) 0.0017(5) 0.0028(5)
C16 0.0158(6) 0.0190(7) 0.0144(6) 0.0026(5) 0.0022(5) 0.0031(5)
C17 0.0188(7) 0.0178(7) 0.0165(6) 0.0014(5) 0.0012(5) -0.0006(5)
C18 0.0190(7) 0.0207(7) 0.0190(6) -0.0014(6) 0.0036(5) 0.0035(5)
C19 0.0185(7) 0.0240(8) 0.0160(6) 0.0039(6) 0.0057(5) 0.0042(5)
C21 0.0191(7) 0.0188(7) 0.0201(6) -0.0018(6) 0.0026(5) 0.0013(5)
C20 0.0241(7) 0.0205(7) 0.0154(6) 0.0021(6) 0.0038(5) -0.0006(5)
C22 0.0270(8) 0.0194(8) 0.0172(6) 0.0053(6) 0.0066(5) 0.0024(5)
C23 0.0345(8) 0.0225(8) 0.0214(7) 0.0005(6) 0.0066(6) -0.0027(6)

loop_
_atom_type_symbol
_atom_type_description
_atom_type_scat_dispersion_real
_atom_type_scat_dispersion_imag
_atom_type_scat_source
C C 0.0033 0.0016 'International Tables Vol C Tables 4.2.6.8 and 6.1.1.4'
H H 0.0000 0.0000 'International Tables Vol C Tables 4.2.6.8 and 6.1.1.4'
N N 0.0061 0.0033 'International Tables Vol C Tables 4.2.6.8 and 6.1.1.4'
O O 0.0106 0.0060 'International Tables Vol C Tables 4.2.6.8 and 6.1.1.4'

loop_
_geom_angle_atom_site_label_1
_geom_angle_atom_site_label_2
_geom_angle_atom_site_label_3
_geom_angle_site_symmetry_1
_geom_angle_site_symmetry_3
_geom_angle
_geom_angle_publ_flag
C7 O1 C6 . . 117.98(10) ?
C22 N1 N2 . . 121.49(11) ?
C22 N1 C13 . . 124.64(11) ?
N2 N1 C13 . . 113.75(10) ?
C15 N2 N1 . . 108.01(11) ?
C2 C1 H1A . . 109.5 ?
C2 C1 H1B . . 109.5 ?
H1A C1 H1B . . 109.5 ?
C2 C1 H1C . . 109.5 ?
H1A C1 H1C . . 109.5 ?
H1B C1 H1C . . 109.5 ?
C1 C2 C3 . . 113.51(13) ?
C1 C2 H2A . . 108.9 ?
C3 C2 H2A . . 108.9 ?
C1 C2 H2B . . 108.9 ?
C3 C2 H2B . . 108.9 ?
H2A C2 H2B . . 107.7 ?
C4 C3 C2 . . 113.33(12) ?
C4 C3 H3A . . 108.9 ?
C2 C3 H3A . . 108.9 ?
C4 C3 H3B . . 108.9 ?
C2 C3 H3B . . 108.9 ?
H3A C3 H3B . . 107.7 ?
C3 C4 C5 . . 114.86(12) ?
C3 C4 H4A . . 108.6 ?
C5 C4 H4A . . 108.6 ?
C3 C4 H4B . . 108.6 ?
C5 C4 H4B . . 108.6 ?
H4A C4 H4B . . 107.5 ?
C6 C5 C4 . . 112.80(12) ?
C6 C5 H5A . . 109.0 ?
C4 C5 H5A . . 109.0 ?
C6 C5 H5B . . 109.0 ?
C4 C5 H5B . . 109.0 ?
H5A C5 H5B . . 107.8 ?
O1 C6 C5 . . 107.04(10) ?
O1 C6 H6A . . 110.3 ?
C5 C6 H6A . . 110.3 ?
O1 C6 H6B . . 110.3 ?
C5 C6 H6B . . 110.3 ?
H6A C6 H6B . . 108.6 ?
O1 C7 C8 . . 124.77(11) ?
O1 C7 C12 . . 115.21(11) ?
C8 C7 C12 . . 120.00(12) ?
C7 C8 C9 . . 119.52(12) ?
C7 C8 H8 . . 120.2 ?
C9 C8 H8 . . 120.2 ?
C10 C9 C8 . . 121.11(12) ?
C10 C9 H9 . . 119.4 ?
C8 C9 H9 . . 119.4 ?
C9 C10 C11 . . 118.49(12) ?
C9 C10 C13 . . 122.44(12) ?
C11 C10 C13 . . 119.01(11) ?
C12 C11 C10 . . 121.22(12) ?
C12 C11 H11 . . 119.4 ?
C10 C11 H11 . . 119.4 ?
C11 C12 C7 . . 119.64(12) ?
C11 C12 H12 . . 120.2 ?
C7 C12 H12 . . 120.2 ?
N1 C13 C10 . . 113.03(10) ?
N1 C13 C14 . . 101.29(10) ?
C10 C13 C14 . . 113.09(11) ?
N1 C13 H13 . . 109.7 ?
C10 C13 H13 . . 109.7 ?
C14 C13 H13 . . 109.7 ?
C15 C14 C13 . . 102.50(10) ?
C15 C14 H14A . . 111.3 ?
C13 C14 H14A . . 111.3 ?
C15 C14 H14B . . 111.3 ?
C13 C14 H14B . . 111.3 ?
H14A C14 H14B . . 109.2 ?
N2 C15 C16 . . 120.89(12) ?
N2 C15 C14 . . 114.44(11) ?
C16 C15 C14 . . 124.65(11) ?
C21 C16 C17 . . 118.99(12) ?
C21 C16 C15 . . 120.56(12) ?
C17 C16 C15 . . 120.45(12) ?
C18 C17 C16 . . 120.23(12) ?
C18 C17 H17 . . 119.9 ?
C16 C17 H17 . . 119.9 ?
C17 C18 C19 . . 120.54(13) ?
C17 C18 H18 . . 119.7 ?
C19 C18 H18 . . 119.7 ?
C20 C19 C18 . . 119.61(12) ?
C20 C19 H19 . . 120.2 ?
C18 C19 H19 . . 120.2 ?
C20 C21 C16 . . 120.27(13) ?
C20 C21 H21 . . 119.9 ?
C16 C21 H21 . . 119.9 ?
C19 C20 C21 . . 120.37(13) ?
C19 C20 H20 . . 119.8 ?
C21 C20 H20 . . 119.8 ?
O2 C22 N1 . . 119.85(13) ?
O2 C22 C23 . . 124.01(12) ?
N1 C22 C23 . . 116.12(12) ?
C22 C23 H23A . . 109.5 ?
C22 C23 H23B . . 109.5 ?
H23A C23 H23B . . 109.5 ?
C22 C23 H23C . . 109.5 ?
H23A C23 H23C . . 109.5 ?
H23B C23 H23C . . 109.5 ?

loop_
_geom_bond_atom_site_label_1
_geom_bond_atom_site_label_2
_geom_bond_site_symmetry_2
_geom_bond_distance
_geom_bond_publ_flag
O1 C7 . 1.3688(15) ?
O1 C6 . 1.4325(14) ?
O2 C22 . 1.2226(17) ?
N1 C22 . 1.3652(17) ?
N1 N2 . 1.3853(15) ?
N1 C13 . 1.4753(17) ?
N2 C15 . 1.2856(17) ?
C1 C2 . 1.518(2) ?
C1 H1A . 0.9600 ?
C1 H1B . 0.9600 ?
C1 H1C . 0.9600 ?
C2 C3 . 1.523(2) ?
C2 H2A . 0.9700 ?
C2 H2B . 0.9700 ?
C3 C4 . 1.5225(19) ?
C3 H3A . 0.9700 ?
C3 H3B . 0.9700 ?
C4 C5 . 1.525(2) ?
C4 H4A . 0.9700 ?
C4 H4B . 0.9700 ?
C5 C6 . 1.5109(19) ?
C5 H5A . 0.9700 ?
C5 H5B . 0.9700 ?
C6 H6A . 0.9700 ?
C6 H6B . 0.9700 ?
C7 C8 . 1.3868(18) ?
C7 C12 . 1.3934(17) ?
C8 C9 . 1.3896(18) ?
C8 H8 . 0.9300 ?
C9 C10 . 1.3867(17) ?
C9 H9 . 0.9300 ?
C10 C11 . 1.3918(18) ?
C10 C13 . 1.5094(17) ?
C11 C12 . 1.3786(18) ?
C11 H11 . 0.9300 ?
C12 H12 . 0.9300 ?
C13 C14 . 1.5471(17) ?
C13 H13 . 0.9800 ?
C14 C15 . 1.5054(18) ?
C14 H14A . 0.9700 ?
C14 H14B . 0.9700 ?
C15 C16 . 1.4701(17) ?
C16 C21 . 1.3932(18) ?
C16 C17 . 1.4008(19) ?
C17 C18 . 1.3795(18) ?
C17 H17 . 0.9300 ?
C18 C19 . 1.3906(19) ?
C18 H18 . 0.9300 ?
C19 C20 . 1.380(2) ?
C19 H19 . 0.9300 ?
C21 C20 . 1.3912(18) ?
C21 H21 . 0.9300 ?
C20 H20 . 0.9300 ?
C22 C23 . 1.504(2) ?
C23 H23A . 0.9600 ?
C23 H23B . 0.9600 ?
C23 H23C . 0.9600 ?

loop_
_geom_hbond_atom_site_label_D
_geom_hbond_atom_site_label_H
_geom_hbond_atom_site_label_A
_geom_hbond_site_symmetry_A
_geom_hbond_distance_DH
_geom_hbond_distance_HA
_geom_hbond_distance_DA
_geom_hbond_angle_DHA
C8 H8 Cg2 4_554 0.93 2.95 3.6252(15) 131
C14 H14A Cg2 1_655 0.97 2.63 3.5024(14) 151
C19 H19 Cg1 4_455 0.93 2.71 3.4299(15) 135

loop_
_geom_torsion_atom_site_label_1
_geom_torsion_atom_site_label_2
_geom_torsion_atom_site_label_3
_geom_torsion_atom_site_label_4
_geom_torsion_site_symmetry_1
_geom_torsion_site_symmetry_2
_geom_torsion_site_symmetry_3
_geom_torsion_site_symmetry_4
_geom_torsion
_geom_torsion_publ_flag
C22 N1 N2 C15 . . . . 175.04(12) ?
C13 N1 N2 C15 . . . . -1.30(14) ?
C1 C2 C3 C4 . . . . -179.80(13) ?
C2 C3 C4 C5 . . . . -176.14(12) ?
C3 C4 C5 C6 . . . . 176.22(11) ?
C7 O1 C6 C5 . . . . -170.59(10) ?
C4 C5 C6 O1 . . . . 70.78(14) ?
C6 O1 C7 C8 . . . . -0.01(18) ?
C6 O1 C7 C12 . . . . 178.57(11) ?
O1 C7 C8 C9 . . . . 177.70(12) ?
C12 C7 C8 C9 . . . . -0.81(19) ?
C7 C8 C9 C10 . . . . -0.41(19) ?
C8 C9 C10 C11 . . . . 1.34(19) ?
C8 C9 C10 C13 . . . . 178.52(12) ?
C9 C10 C11 C12 . . . . -1.08(19) ?
C13 C10 C11 C12 . . . . -178.36(12) ?
C10 C11 C12 C7 . . . . -0.12(19) ?
O1 C7 C12 C11 . . . . -177.58(11) ?
C8 C7 C12 C11 . . . . 1.07(19) ?
C22 N1 C13 C10 . . . . 63.40(16) ?
N2 N1 C13 C10 . . . . -120.39(12) ?
C22 N1 C13 C14 . . . . -175.30(12) ?
N2 N1 C13 C14 . . . . 0.90(13) ?
C9 C10 C13 N1 . . . . 28.19(17) ?
C11 C10 C13 N1 . . . . -154.64(11) ?
C9 C10 C13 C14 . . . . -86.17(15) ?
C11 C10 C13 C14 . . . . 91.00(14) ?
N1 C13 C14 C15 . . . . -0.22(12) ?
C10 C13 C14 C15 . . . . 121.03(11) ?
N1 N2 C15 C16 . . . . 179.74(11) ?
N1 N2 C15 C14 . . . . 1.13(15) ?
C13 C14 C15 N2 . . . . -0.55(14) ?
C13 C14 C15 C16 . . . . -179.10(11) ?
N2 C15 C16 C21 . . . . 179.85(12) ?
C14 C15 C16 C21 . . . . -1.68(19) ?
N2 C15 C16 C17 . . . . -0.64(18) ?
C14 C15 C16 C17 . . . . 177.82(12) ?
C21 C16 C17 C18 . . . . 0.53(19) ?
C15 C16 C17 C18 . . . . -178.98(12) ?
C16 C17 C18 C19 . . . . 0.04(19) ?
C17 C18 C19 C20 . . . . -0.43(19) ?
C17 C16 C21 C20 . . . . -0.71(19) ?
C15 C16 C21 C20 . . . . 178.80(12) ?
C18 C19 C20 C21 . . . . 0.2(2) ?
C16 C21 C20 C19 . . . . 0.3(2) ?
N2 N1 C22 O2 . . . . -172.82(12) ?
C13 N1 C22 O2 . . . . 3.1(2) ?
N2 N1 C22 C23 . . . . 8.60(18) ?
C13 N1 C22 C23 . . . . -175.47(12) ?
